data_4323041
loop_
_publ_author_name
'J. Le Bras'
'H. Amouri'
'J. Vaissermann'

_publ_contact_author
;
 Dr H. Amouri, E.N.S.C.P., 11, rue P. et M. Curie, 75231 Paris Cedex 05, France
;
_publ_contact_author_fax ' (33) 1 43 25 79 75 '
_publ_contact_author_phone ' (33) 1 44 27 66 99 '
_publ_section_title
;
 Regioselective Phosphine Addition to
 [(\h5-C5Me5)Ir(\h5-oxocyclohexadienyl)]+ and X-ray Structure of the
 Stable Phenol Tautomer Complex [(\h5-C5Me5)Ir(\h4-exo-2-(PMe3)C6H5O)]+: A
 Key Intermediate for the Nucleophilic Phenol Functionalization Reaction
;
_journal_name_full 'Inorganic Chemistry'
_journal_page_first 5056
_journal_page_last 5060
_journal_paper_doi 10.1021/ic971427i
_journal_volume 37
_journal_year 1998
_chemical_compound_source
;
?
;
_chemical_formula_moiety ' C18 H28 P2 O2 B2 F8 '
_chemical_formula_sum 'C18 H28 B2 F8 O2 P2'
_chemical_formula_weight 255.98
_space_group_IT_number 14
_symmetry_cell_setting monoclinic
_symmetry_space_group_name_Hall '-P 2ybc'
_symmetry_space_group_name_H-M 'P 1 21/c 1'
_atom_sites_solution_hydrogens difmap
_atom_sites_solution_primary direct
_audit_creation_date 98-06-03
_audit_creation_method CRYSTALS
_cell_angle_alpha 90
_cell_angle_beta 106.83(4)
_cell_angle_gamma 90
_cell_formula_units_Z 8
_cell_length_a 10.593(6)
_cell_length_b 19.922(4)
_cell_length_c 11.909(3)
_cell_measurement_reflns_used 25
_cell_measurement_temperature 295
_cell_measurement_theta_max 13.2
_cell_measurement_theta_min 13
_cell_volume 2405.6(16)
_computing_cell_refinement 'CAD-4 software (Enraf-Nonius, 1989)'
_computing_data_collection 'CAD-4 software (Enraf-Nonius, 1989)'
_computing_data_reduction
;
RC93 (Watkin, D.J., Prout, C.K., Lilley, P.M.deQ. 1994)
;
_computing_molecular_graphics
;
 CAMERON (Watkin, Prout & Pearce,  1996)
;
_computing_publication_material
;
CRYSTALS Issue 10 (Watkin, Prout, Carruthers & Betteridge, 1996)
;
_computing_structure_refinement
;
CRYSTALS Issue 10 (Watkin, Prout, Carruthers & Betteridge, 1996)
;
_computing_structure_solution 'SIR92 (Giacovazzo et al, 1992)'
_diffrn_ambient_temperature 295
_diffrn_measurement_device '  Enraf-nonius CAD4 '
_diffrn_measurement_method 2\q/\w
_diffrn_radiation_monochromator graphite
_diffrn_radiation_type 'Mo K\a'
_diffrn_radiation_wavelength 0.71069
_diffrn_reflns_av_R_equivalents 0.0087
_diffrn_reflns_limit_h_max 12
_diffrn_reflns_limit_h_min 0
_diffrn_reflns_limit_k_max 23
_diffrn_reflns_limit_k_min 0
_diffrn_reflns_limit_l_max 13
_diffrn_reflns_limit_l_min -14
_diffrn_reflns_number 4613
_diffrn_reflns_theta_max 25
_diffrn_reflns_theta_min 1
_diffrn_standards_decay_% 12.53
_diffrn_standards_interval_time 3600
_diffrn_standards_number 2
_exptl_absorpt_coefficient_mu 0.25
_exptl_absorpt_correction_T_max 1.00
_exptl_absorpt_correction_T_min 0.82
_exptl_absorpt_correction_type empirical
_exptl_absorpt_process_details psiscan
_exptl_crystal_colour ' none '
_exptl_crystal_density_diffrn 1.41
_exptl_crystal_description ' needle '
_exptl_crystal_F_000 1057.27
_exptl_crystal_size_max 0.70
_exptl_crystal_size_mid 0.20
_exptl_crystal_size_min 0.20
_refine_diff_density_max 0.46
_refine_diff_density_min -0.23
_refine_ls_extinction_coef 63.458
_refine_ls_extinction_method 'Larson 1970 Crystallographic Computing eq 22'
_refine_ls_goodness_of_fit_obs 2.3113
_refine_ls_hydrogen_treatment refall
_refine_ls_matrix_type full
_refine_ls_number_parameters 374
_refine_ls_number_reflns 2016
_refine_ls_R_factor_obs 0.0545
_refine_ls_shift/esd_max 2.289
_refine_ls_structure_factor_coef F
_refine_ls_weighting_scheme unit
_refine_ls_wR_factor_obs 0.0541
_reflns_limit_h_max 12
_reflns_limit_h_min -12
_reflns_limit_k_max 23
_reflns_limit_k_min 0
_reflns_limit_l_max 14
_reflns_limit_l_min 0
_reflns_number_observed 2016
_reflns_number_total 4222
_reflns_observed_criterion >3.00\s(I)
_cod_data_source_file ic971427i_2.cif
_cod_data_source_block CRYSTALS_cif
_cod_original_cell_volume 2405(2)
_cod_original_sg_symbol_H-M 'P 1 21/c 1 '
_cod_original_formula_sum ' C18 H28 P2 O2 B2 F8 '
_cod_database_code 4323041

loop_
_symmetry_equiv_pos_as_xyz
x,y,z
-x,-y,-z
-x,y+1/2,-z+1/2
x,-y+1/2,z+1/2

loop_
_atom_site_aniso_label
_atom_site_aniso_U_11
_atom_site_aniso_U_22
_atom_site_aniso_U_33
_atom_site_aniso_U_23
_atom_site_aniso_U_13
_atom_site_aniso_U_12
P1 0.0464(9) 0.0401(9) 0.048(1) -0.0070(9) 0.0152(8) -0.0041(8)
P2 0.0418(9) 0.043(1) 0.0416(9) 0.0050(9) 0.0107(7) -0.0010(8)
O1 0.073(4) 0.071(4) 0.065(4) -0.005(3) 0.018(3) 0.028(3)
O2 0.054(3) 0.080(4) 0.063(3) 0.011(3) 0.016(3) -0.021(3)
C11 0.045(3) 0.040(4) 0.042(4) -0.002(3) 0.020(3) -0.002(3)
C12 0.057(4) 0.043(4) 0.041(4) 0.002(3) 0.022(3) -0.002(3)
C13 0.050(4) 0.077(6) 0.053(5) 0.015(4) 0.013(4) -0.000(4)
C14 0.068(5) 0.081(6) 0.038(4) 0.006(4) 0.010(4) -0.020(5)
C15 0.077(5) 0.057(5) 0.062(5) -0.012(4) 0.028(4) -0.008(4)
C16 0.065(5) 0.048(4) 0.051(4) -0.008(4) 0.020(4) 0.000(4)
C17 0.087(7) 0.055(6) 0.091(8) -0.017(5) 0.032(6) -0.023(5)
C18 0.051(4) 0.074(6) 0.075(6) -0.013(5) 0.012(4) 0.001(4)
C19 0.060(5) 0.076(6) 0.044(4) -0.003(4) 0.007(4) -0.004(4)
C21 0.041(3) 0.038(3) 0.037(3) 0.003(3) 0.016(3) 0.000(3)
C22 0.044(3) 0.043(4) 0.037(4) 0.004(3) 0.013(3) 0.005(3)
C23 0.054(4) 0.049(4) 0.055(5) -0.011(4) 0.008(4) 0.002(3)
C24 0.063(5) 0.056(5) 0.046(5) -0.010(4) -0.005(4) 0.023(4)
C25 0.073(5) 0.054(5) 0.048(4) 0.007(4) 0.015(4) 0.016(4)
C26 0.057(4) 0.046(4) 0.047(4) 0.004(3) 0.019(4) 0.006(3)
C27 0.065(5) 0.077(6) 0.053(5) -0.012(4) 0.010(4) -0.001(5)
C28 0.071(5) 0.052(5) 0.061(5) 0.011(4) 0.010(4) 0.003(4)
C29 0.051(4) 0.070(6) 0.073(6) 0.008(5) 0.013(4) -0.020(4)
B1 0.048(4) 0.050(5) 0.054(5) 0.011(4) 0.025(4) 0.006(4)
B2 0.018(3) 0.042(4) 0.031(3) -0.010(3) 0.008(3) -0.009(3)
F11 0.112(5) 0.27(1) 0.142(6) 0.025(6) -0.039(4) -0.008(6)
F12 0.213(8) 0.186(8) 0.236(9) -0.074(7) 0.137(7) 0.020(6)
F13 0.104(4) 0.167(6) 0.164(6) 0.072(5) 0.073(4) 0.025(4)
F14 0.132(5) 0.103(5) 0.174(6) 0.055(4) 0.019(4) 0.011(4)
F21 0.074(3) 0.153(5) 0.101(4) -0.039(4) -0.018(3) 0.020(3)
F22 0.128(5) 0.171(6) 0.110(4) 0.036(4) 0.062(4) -0.004(4)
F23 0.060(3) 0.092(3) 0.095(3) -0.018(3) 0.029(2) -0.012(2)
F24 0.100(4) 0.089(4) 0.116(4) -0.037(3) 0.014(3) -0.006(3)

loop_
_atom_site_label
_atom_site_fract_x
_atom_site_fract_y
_atom_site_fract_z
_atom_site_U_iso_or_equiv
_atom_site_occupancy
_atom_site_thermal_displace_type
P1 0.8590(2) 0.78684(9) 0.1756(2) 0.0441 1.0000 Uani
P2 0.3455(2) 0.94952(8) 0.1696(1) 0.0423 1.0000 Uani
O1 1.1235(5) 0.7321(3) 0.2617(5) 0.0652 1.0000 Uani
O2 0.6009(5) 1.0095(3) 0.2027(5) 0.0615 1.0000 Uani
C11 0.9800(6) 0.8076(3) 0.3095(5) 0.0401 1.0000 Uani
C12 1.1021(6) 0.7758(3) 0.3409(5) 0.0441 1.0000 Uani
C13 1.1949(7) 0.7913(4) 0.4454(7) 0.0580 1.0000 Uani
C14 1.1654(8) 0.8378(4) 0.5194(6) 0.0585 1.0000 Uani
C15 1.0465(8) 0.8704(4) 0.4905(7) 0.0618 1.0000 Uani
C16 0.9552(7) 0.8550(4) 0.3859(6) 0.0528 1.0000 Uani
C17 0.822(1) 0.6997(5) 0.1734(9) 0.0712 1.0000 Uani
C18 0.7125(8) 0.8339(5) 0.1631(8) 0.0661 1.0000 Uani
C19 0.9134(8) 0.8060(5) 0.0513(7) 0.0598 1.0000 Uani
C21 0.4790(5) 0.9480(3) 0.3007(5) 0.0371 1.0000 Uani
C22 0.5949(6) 0.9802(3) 0.3033(5) 0.0409 1.0000 Uani
C23 0.6988(7) 0.9820(4) 0.4058(6) 0.0525 1.0000 Uani
C24 0.6860(8) 0.9501(4) 0.5045(6) 0.0529 1.0000 Uani
C25 0.5715(8) 0.9167(4) 0.5031(7) 0.0566 1.0000 Uani
C26 0.4701(7) 0.9162(3) 0.4015(6) 0.0489 1.0000 Uani
C27 0.3892(8) 0.9080(5) 0.0540(7) 0.0646 1.0000 Uani
C28 0.3000(8) 1.0336(4) 0.1297(7) 0.0614 1.0000 Uani
C29 0.2086(7) 0.9067(4) 0.1925(8) 0.0615 1.0000 Uani
B1 0.4851(8) 0.7177(4) 0.2992(7) 0.0467 1.0000 Uani
B2 0.9349(5) 0.0355(3) 0.1926(5) 0.0271 1.0000 Uani
F11 0.5938(7) 0.7286(5) 0.3766(6) 0.1604 1.0000 Uani
F12 0.5119(8) 0.6766(4) 0.2231(8) 0.1661 1.0000 Uani
F13 0.3897(6) 0.6898(3) 0.3337(6) 0.1196 1.0000 Uani
F14 0.4357(6) 0.7732(3) 0.2398(6) 0.1283 1.0000 Uani
F21 1.0467(5) 0.0360(3) 0.2785(5) 0.1019 1.0000 Uani
F22 0.9553(6) 0.0707(3) 0.0983(5) 0.1196 1.0000 Uani
F23 0.8378(4) 0.0694(2) 0.2234(4) 0.0777 1.0000 Uani
F24 0.8939(5) -0.0257(3) 0.1548(5) 0.0987 1.0000 Uani
H12 1.177(8) 0.718(5) 0.286(8) 0.084(5) 1.0000 Uiso
H13 1.282(7) 0.772(4) 0.468(6) 0.084(5) 1.0000 Uiso
H14 1.228(7) 0.847(4) 0.592(6) 0.084(5) 1.0000 Uiso
H15 1.020(7) 0.903(4) 0.543(6) 0.084(5) 1.0000 Uiso
H16 0.882(7) 0.877(4) 0.360(6) 0.084(5) 1.0000 Uiso
H22 0.663(7) 1.024(4) 0.211(7) 0.084(5) 1.0000 Uiso
H23 0.781(7) 1.000(4) 0.405(6) 0.084(5) 1.0000 Uiso
H24 0.763(7) 0.949(4) 0.574(6) 0.084(5) 1.0000 Uiso
H25 0.562(7) 0.894(4) 0.576(6) 0.084(5) 1.0000 Uiso
H26 0.399(7) 0.901(4) 0.401(6) 0.084(5) 1.0000 Uiso
H27 0.325(7) 0.909(4) -0.005(7) 0.084(5) 1.0000 Uiso
H171 0.772(8) 0.692(4) 0.213(7) 0.084(5) 1.0000 Uiso
H172 0.784(8) 0.692(4) 0.112(7) 0.084(5) 1.0000 Uiso
H173 0.920(7) 0.666(4) 0.210(6) 0.084(5) 1.0000 Uiso
H181 0.743(7) 0.882(4) 0.166(6) 0.084(5) 1.0000 Uiso
H182 0.661(7) 0.824(4) 0.224(6) 0.084(5) 1.0000 Uiso
H183 0.649(7) 0.819(4) 0.085(6) 0.084(5) 1.0000 Uiso
H191 0.987(7) 0.781(4) 0.057(6) 0.084(5) 1.0000 Uiso
H192 0.931(7) 0.855(4) 0.057(6) 0.084(5) 1.0000 Uiso
H193 0.839(7) 0.791(4) -0.009(6) 0.084(5) 1.0000 Uiso
H271 0.468(7) 0.926(4) 0.042(6) 0.084(5) 1.0000 Uiso
H272 0.407(7) 0.860(4) 0.075(6) 0.084(5) 1.0000 Uiso
H281 0.376(7) 1.067(4) 0.130(6) 0.084(5) 1.0000 Uiso
H282 0.259(7) 1.052(4) 0.189(7) 0.084(5) 1.0000 Uiso
H283 0.241(7) 1.031(4) 0.067(7) 0.084(5) 1.0000 Uiso
H291 0.226(7) 0.854(4) 0.208(6) 0.084(5) 1.0000 Uiso
H292 0.144(7) 0.905(4) 0.120(6) 0.084(5) 1.0000 Uiso
H293 0.180(7) 0.928(4) 0.264(6) 0.084(5) 1.0000 Uiso

loop_
_atom_type_symbol
_atom_type_scat_dispersion_real
_atom_type_scat_dispersion_imag
_atom_type_scat_Cromer_Mann_a1
_atom_type_scat_Cromer_Mann_b1
_atom_type_scat_Cromer_Mann_a2
_atom_type_scat_Cromer_Mann_b2
_atom_type_scat_Cromer_Mann_a3
_atom_type_scat_Cromer_Mann_b3
_atom_type_scat_Cromer_Mann_a4
_atom_type_scat_Cromer_Mann_b4
_atom_type_scat_Cromer_Mann_c
_atom_type_scat_source
'C   ' 0.0020 0.0020 2.3100 20.8439 1.0200 10.2075 1.5886 0.5687 0.8650 51.6512 0.2156 International_Tables_Vol_IV_Table_2.2B
'H   ' 0.0000 0.0000 0.4930 10.5109 0.3229 26.1257 0.1402 3.1424 0.0408 57.7997 0.0030 International_Tables_Vol_IV_Table_2.2B
'P   ' 0.0900 0.0950 6.4345 1.9067 4.1791 27.1570 1.7800 0.5260 1.4908 68.1645 1.1149 International_Tables_Vol_IV_Table_2.2B
'O   ' 0.0080 0.0060 3.0485 13.2771 2.2868 5.7011 1.5463 0.3239 0.8670 32.9089 0.2508 International_Tables_Vol_IV_Table_2.2B
'B   ' 0.0000 0.0010 2.0545 23.2185 1.3326 1.0210 1.0979 60.3498 0.7068 0.1403 -0.1932 International_Tables_Vol_IV_Table_2.2B
'F   ' 0.0140 0.0100 3.5392 10.2825 2.6412 4.2944 1.5170 0.2615 1.0243 26.1476 0.2776 International_Tables_Vol_IV_Table_2.2B

loop_
_geom_angle_atom_site_label_1
_geom_angle_site_symmetry_1
_geom_angle_atom_site_label_2
_geom_angle_site_symmetry_2
_geom_angle_atom_site_label_3
_geom_angle_site_symmetry_3
_geom_angle
_geom_angle_publ_flag
C11 . P1 . C17 . 109.7(4) no
C11 . P1 . C18 . 109.7(4) no
C17 . P1 . C18 . 109.4(5) no
C11 . P1 . C19 . 111.9(3) no
C17 . P1 . C19 . 108.6(4) no
C18 . P1 . C19 . 107.6(4) no
C21 . P2 . C27 . 110.7(3) no
C21 . P2 . C28 . 109.8(3) no
C27 . P2 . C28 . 110.1(4) no
C21 . P2 . C29 . 109.6(3) no
C27 . P2 . C29 . 107.7(4) no
C28 . P2 . C29 . 109.0(4) no
C12 . O1 . H12 . 106.9(90) no
C22 . O2 . H22 . 109.6(70) no
P1 . C11 . C12 . 120.5(5) no
P1 . C11 . C16 . 121.4(5) no
C12 . C11 . C16 . 118.1(6) no
O1 . C12 . C11 . 115.9(6) no
O1 . C12 . C13 . 123.7(6) no
C11 . C12 . C13 . 120.3(6) no
C12 . C13 . C14 . 119.6(7) no
C12 . C13 . H13 . 122.9(44) no
C14 . C13 . H13 . 117.4(44) no
C13 . C14 . C15 . 121.4(7) no
C13 . C14 . H14 . 119.7(46) no
C15 . C14 . H14 . 118.9(46) no
C14 . C15 . C16 . 118.5(7) no
C14 . C15 . H15 . 123.7(41) no
C16 . C15 . H15 . 117.7(41) no
C11 . C16 . C15 . 122.0(7) no
C11 . C16 . H16 . 115.7(51) no
C15 . C16 . H16 . 122.0(51) no
P1 . C17 . H171 . 109.9(63) no
P1 . C17 . H172 . 105.8(69) no
H171 . C17 . H172 . 105.5(88) no
P1 . C17 . H173 . 112.1(35) no
H171 . C17 . H173 . 109.2(72) no
H172 . C17 . H173 . 114.0(79) no
P1 . C18 . H181 . 103.5(42) no
P1 . C18 . H182 . 117.7(41) no
H181 . C18 . H182 . 112.3(60) no
P1 . C18 . H183 . 104.4(41) no
H181 . C18 . H183 . 115.8(59) no
H182 . C18 . H183 . 103.4(55) no
P1 . C19 . H191 . 107.3(48) no
P1 . C19 . H192 . 104.7(42) no
H191 . C19 . H192 . 113.2(64) no
P1 . C19 . H193 . 99.6(45) no
H191 . C19 . H193 . 113.4(65) no
H192 . C19 . H193 . 116.8(61) no
P2 . C21 . C22 . 119.2(4) no
P2 . C21 . C26 . 122.2(5) no
C22 . C21 . C26 . 118.6(6) no
O2 . C22 . C21 . 116.9(5) no
O2 . C22 . C23 . 122.8(6) no
C21 . C22 . C23 . 120.4(6) no
C22 . C23 . C24 . 119.4(7) no
C22 . C23 . H23 . 120.1(45) no
C24 . C23 . H23 . 120.1(44) no
C23 . C24 . C25 . 121.0(7) no
C23 . C24 . H24 . 117.4(43) no
C25 . C24 . H24 . 121.4(43) no
C24 . C25 . C26 . 118.5(7) no
C24 . C25 . H25 . 120.4(42) no
C26 . C25 . H25 . 121.1(42) no
C21 . C26 . C25 . 122.1(7) no
C21 . C26 . H26 . 117.6(54) no
C25 . C26 . H26 . 119.9(54) no
P2 . C27 . H27 . 108.4(56) no
P2 . C27 . H271 . 111.7(45) no
H27 . C27 . H271 . 114.3(72) no
P2 . C27 . H272 . 109.1(44) no
H27 . C27 . H272 . 106.4(71) no
H271 . C27 . H272 . 106.7(63) no
P2 . C28 . H281 . 116.6(40) no
P2 . C28 . H282 . 107.1(43) no
H281 . C28 . H282 . 105.0(57) no
P2 . C28 . H283 . 105.8(57) no
H281 . C28 . H283 . 115.0(68) no
H282 . C28 . H283 . 106.8(70) no
P2 . C29 . H291 . 113.2(39) no
P2 . C29 . H292 . 106.6(46) no
H291 . C29 . H292 . 100.2(59) no
P2 . C29 . H293 . 111.8(39) no
H291 . C29 . H293 . 108.1(55) no
H292 . C29 . H293 . 116.6(61) no
F11 . B1 . F12 . 106.1(8) no
F11 . B1 . F13 . 117.5(8) no
F12 . B1 . F13 . 106.9(8) no
F11 . B1 . F14 . 112.2(8) no
F12 . B1 . F14 . 106.3(8) no
F13 . B1 . F14 . 107.2(7) no
F21 . B2 . F22 . 107.9(5) no
F21 . B2 . F23 . 111.3(5) no
F22 . B2 . F23 . 105.8(6) no
F21 . B2 . F24 . 113.6(6) no
F22 . B2 . F24 . 107.5(6) no
F23 . B2 . F24 . 110.3(5) no

loop_
_geom_bond_atom_site_label_1
_geom_bond_site_symmetry_1
_geom_bond_atom_site_label_2
_geom_bond_site_symmetry_2
_geom_bond_distance
_geom_bond_publ_flag
P1 . C11 . 1.782(6) yes
P1 . C17 . 1.777(9) yes
P1 . C18 . 1.782(8) yes
P1 . C19 . 1.779(8) yes
P2 . C21 . 1.778(6) yes
P2 . C27 . 1.778(8) yes
P2 . C28 . 1.769(8) yes
P2 . C29 . 1.771(7) yes
O1 . C12 . 1.350(8) yes
O1 . H12 . 0.63(8) no
O2 . C22 . 1.350(8) yes
O2 . H22 . 0.70(7) no
C11 . C12 . 1.391(8) yes
C11 . C16 . 1.388(9) yes
C12 . C13 . 1.378(9) yes
C13 . C14 . 1.38(1) yes
C13 . H13 . 0.96(7) no
C14 . C15 . 1.37(1) yes
C14 . H14 . 0.95(7) no
C15 . C16 . 1.37(1) yes
C15 . H15 . 1.00(7) no
C16 . H16 . 0.87(7) no
C17 . H171 . 0.82(8) no
C17 . H172 . 0.75(7) no
C17 . H173 . 1.20(7) no
C18 . H181 . 1.00(7) no
C18 . H182 . 1.05(7) no
C18 . H183 . 1.02(7) no
C19 . H191 . 0.90(7) no
C19 . H192 . 1.00(7) no
C19 . H193 . 0.95(7) no
C21 . C22 . 1.378(8) yes
C21 . C26 . 1.384(8) yes
C22 . C23 . 1.387(8) yes
C23 . C24 . 1.38(1) yes
C23 . H23 . 0.94(7) no
C24 . C25 . 1.38(1) yes
C24 . H24 . 0.98(7) no
C25 . C26 . 1.365(9) yes
C25 . H25 . 1.01(7) no
C26 . H26 . 0.81(7) no
C27 . H27 . 0.83(7) no
C27 . H271 . 0.96(7) no
C27 . H272 . 1.00(7) no
C28 . H281 . 1.04(7) no
C28 . H282 . 1.00(7) no
C28 . H283 . 0.82(7) no
C29 . H291 . 1.07(7) no
C29 . H292 . 0.94(7) no
C29 . H293 . 1.07(7) no
B1 . F11 . 1.268(9) yes
B1 . F12 . 1.31(1) yes
B1 . F13 . 1.320(9) yes
B1 . F14 . 1.336(9) yes
B2 . F21 . 1.322(7) yes
B2 . F22 . 1.392(8) yes
B2 . F23 . 1.366(7) yes
B2 . F24 . 1.329(7) yes
